data_7115908
loop_
_publ_author_name
'D. Christopher Braddock'
'Alison X. Gao'
'Andrew J. P. White'
'Mariko Whyte'

_publ_section_title
;
 Studies towards the synthesis of halomon: asymmetric
 hexafunctionalisation of myrcene
;
_journal_name_full Chem.Commun.
_journal_page_first 13725
_journal_paper_doi 10.1039/C4cc06234E
_journal_volume 50
_journal_year 2014
_chemical_absolute_configuration ad
_chemical_formula_moiety 'C10 H20 Br2 O4'
_chemical_formula_sum 'C10 H20 Br2 O4'
_chemical_formula_weight 364.08
_chemical_name_systematic
;
 ?
;
_space_group_crystal_system orthorhombic
_space_group_IT_number 19
_space_group_name_Hall 'P 2ac 2ab'
_space_group_name_H-M_alt 'P 21 21 21'
_symmetry_space_group_name_Hall 'P 2ac 2ab'
_symmetry_space_group_name_H-M 'P 21 21 21'
_atom_sites_solution_hydrogens mixed
_audit_creation_method SHELXL
_cell_angle_alpha 90
_cell_angle_beta 90
_cell_angle_gamma 90
_cell_formula_units_Z 4
_cell_length_a 5.2172(3)
_cell_length_b 12.8186(6)
_cell_length_c 21.7125(15)
_cell_measurement_reflns_used 1036
_cell_measurement_temperature 173
_cell_measurement_theta_max 23.3810
_cell_measurement_theta_min 3.6800
_cell_volume 1452.07(15)
_computing_cell_refinement CrysAlisPro,
_computing_data_collection CrysAlisPro,
_computing_data_reduction CrysAlisPro,
_computing_molecular_graphics 'Bruker SHELXTL'
_computing_publication_material 'CIFTAB-2013 (Sheldrick, 2013)'
_computing_structure_refinement 'SHELXL-2013 (Sheldrick, 2013)'
_computing_structure_solution 'SHELXS-2013 (Sheldrick, 2013)'
_diffrn_ambient_temperature 173
_diffrn_detector_area_resol_mean 16.0382
_diffrn_measured_fraction_theta_full 0.983
_diffrn_measured_fraction_theta_max 0.844
_diffrn_measurement_device_type 'Agilent Xcalibur 3 E'
_diffrn_measurement_method 'omega scans'
_diffrn_radiation_type MoK\a
_diffrn_radiation_wavelength 0.71073
_diffrn_reflns_av_R_equivalents 0.0264
_diffrn_reflns_av_unetI/netI 0.0760
_diffrn_reflns_Laue_measured_fraction_full 0.983
_diffrn_reflns_Laue_measured_fraction_max 0.844
_diffrn_reflns_limit_h_max 6
_diffrn_reflns_limit_h_min -6
_diffrn_reflns_limit_k_max 9
_diffrn_reflns_limit_k_min -17
_diffrn_reflns_limit_l_max 28
_diffrn_reflns_limit_l_min -16
_diffrn_reflns_number 4605
_diffrn_reflns_point_group_measured_fraction_full 0.983
_diffrn_reflns_point_group_measured_fraction_max 0.812
_diffrn_reflns_theta_full 25.242
_diffrn_reflns_theta_max 28.136
_diffrn_reflns_theta_min 2.458
_diffrn_source 'Enhance (Mo) X-ray Source'
_exptl_absorpt_coefficient_mu 5.580
_exptl_absorpt_correction_T_max 0.638
_exptl_absorpt_correction_T_min 0.252
_exptl_absorpt_correction_type analytical
_exptl_absorpt_process_details
;
CrysAlisPro, Agilent Technologies,
Version 1.171.37.31 (release 14-01-2014 CrysAlis171 .NET)
(compiled Jan 14 2014,18:38:05)
Analytical numeric absorption correction using a multifaceted crystal
model based on expressions derived by R.C. Clark & J.S. Reid.
(Clark, R. C. & Reid, J. S. (1995). Acta Cryst. A51, 887-897)
Empirical absorption correction using spherical harmonics,
 implemented in SCALE3 ABSPACK scaling algorithm.
;
_exptl_crystal_colour Colourless
_exptl_crystal_density_diffrn 1.665
_exptl_crystal_description 'platy needles'
_exptl_crystal_F_000 728
_exptl_crystal_size_max 0.64
_exptl_crystal_size_mid 0.31
_exptl_crystal_size_min 0.09
_refine_diff_density_max 0.638
_refine_diff_density_min -0.650
_refine_diff_density_rms 0.093
_refine_ls_abs_structure_details
;
 Flack x determined using 621 quotients [(I+)-(I-)]/[(I+)+(I-)]
 (Parsons and Flack (2004), Acta Cryst. A60, s61).
;
_refine_ls_abs_structure_Flack 0.014(12)
_refine_ls_extinction_method none
_refine_ls_goodness_of_fit_ref 1.069
_refine_ls_hydrogen_treatment mixed
_refine_ls_matrix_type full
_refine_ls_number_parameters 163
_refine_ls_number_reflns 2874
_refine_ls_number_restraints 4
_refine_ls_restrained_S_all 1.068
_refine_ls_R_factor_all 0.0961
_refine_ls_R_factor_gt 0.0543
_refine_ls_shift/su_max 0.000
_refine_ls_shift/su_mean 0.000
_refine_ls_structure_factor_coef Fsqd
_refine_ls_weighting_details 'w=1/[\s^2^(Fo^2^)+(0.0167P)^2^+1.4062P] where P=(Fo^2^+2Fc^2^)/3'
_refine_ls_weighting_scheme calc
_refine_ls_wR_factor_gt 0.0713
_refine_ls_wR_factor_ref 0.0830
_reflns_Friedel_coverage 0.645
_reflns_Friedel_fraction_full 0.983
_reflns_Friedel_fraction_max 0.767
_reflns_number_gt 2040
_reflns_number_total 2874
_reflns_threshold_expression 'I > 2\s(I)'
_cod_data_source_file c4cc06234e2.cif
_cod_data_source_block (3R,6S,7S)-3
_cod_database_code 7115908
_shelx_space_group_comment
;
The symmetry employed for this shelxl refinement is uniquely defined
by the following loop, which should always be used as a source of
symmetry information in preference to the above space-group names.
They are only intended as comments.
;
_shelxl_version_number 2013-4

loop_
_space_group_symop_operation_xyz
'x, y, z'
'-x+1/2, -y, z+1/2'
'-x, y+1/2, -z+1/2'
'x+1/2, -y+1/2, -z'

loop_
_atom_site_label
_atom_site_type_symbol
_atom_site_fract_x
_atom_site_fract_y
_atom_site_fract_z
_atom_site_U_iso_or_equiv
_atom_site_adp_type
_atom_site_occupancy
_atom_site_site_symmetry_order
_atom_site_calc_flag
_atom_site_refinement_flags_posn
_atom_site_refinement_flags_adp
C1 C 0.9755(13) 0.6635(5) 0.4571(3) 0.0325(18) Uani 1 1 d . .
H1A H 1.0213 0.7119 0.4239 0.049 Uiso 1 1 calc R U
H1B H 1.1319 0.6346 0.4753 0.049 Uiso 1 1 calc R U
H1C H 0.8780 0.7008 0.4888 0.049 Uiso 1 1 calc R U
C2 C 0.8131(12) 0.5755(5) 0.4311(3) 0.0242(17) Uani 1 1 d . .
C3 C 0.9731(13) 0.5061(5) 0.3879(3) 0.0251(17) Uani 1 1 d . .
H3A H 1.0985 0.4663 0.4136 0.030 Uiso 1 1 calc R U
C4 C 0.8130(12) 0.4278(5) 0.3518(4) 0.0292(19) Uani 1 1 d . .
H4A H 0.7005 0.4661 0.3229 0.035 Uiso 1 1 calc R U
H4B H 0.7018 0.3890 0.3808 0.035 Uiso 1 1 calc R U
C5 C 0.9756(13) 0.3499(5) 0.3154(4) 0.0335(19) Uani 1 1 d . .
H5A H 1.0602 0.3873 0.2811 0.040 Uiso 1 1 calc R U
H5B H 1.1120 0.3226 0.3428 0.040 Uiso 1 1 calc R U
C6 C 0.8268(13) 0.2578(5) 0.2890(4) 0.034(2) Uani 1 1 d . .
C7 C 0.6141(14) 0.2940(5) 0.2443(3) 0.0292(18) Uani 1 1 d . .
H7A H 0.4855 0.3361 0.2677 0.035 Uiso 1 1 calc R U
C8 C 0.7195(15) 0.3592(6) 0.1922(4) 0.045(2) Uani 1 1 d . .
H8A H 0.8415 0.3171 0.1676 0.054 Uiso 1 1 calc R U
H8B H 0.8130 0.4200 0.2091 0.054 Uiso 1 1 calc R U
C9 C 0.6994(14) 0.5115(6) 0.4834(4) 0.039(2) Uani 1 1 d . .
H9A H 0.6116 0.5581 0.5124 0.058 Uiso 1 1 calc R U
H9B H 0.8368 0.4743 0.5049 0.058 Uiso 1 1 calc R U
H9C H 0.5766 0.4611 0.4667 0.058 Uiso 1 1 calc R U
C10 C 0.6946(15) 0.1910(6) 0.3379(4) 0.044(2) Uani 1 1 d . .
H10A H 0.6171 0.1293 0.3179 0.053 Uiso 1 1 calc R U
H10B H 0.5545 0.2320 0.3569 0.053 Uiso 1 1 calc R U
Br1 Br 0.9284(3) 0.14444(8) 0.40231(6) 0.0987(5) Uani 1 1 d . .
Br2 Br 0.43956(19) 0.40739(6) 0.13935(4) 0.0529(3) Uani 1 1 d . .
O1 O 0.5954(9) 0.6174(3) 0.3984(2) 0.0266(11) Uani 1 1 d D .
H1 H 0.639(11) 0.672(3) 0.375(2) 0.04(2) Uiso 1 1 d D .
O2 O 1.1142(9) 0.5656(3) 0.3438(2) 0.0285(12) Uani 1 1 d D .
H2 H 1.272(5) 0.580(5) 0.358(3) 0.04(2) Uiso 1 1 d D .
O3 O 1.0061(10) 0.1949(4) 0.2563(3) 0.0553(17) Uani 1 1 d D .
H3 H 0.921(10) 0.155(4) 0.229(2) 0.06(3) Uiso 1 1 d D .
O4 O 0.4912(9) 0.2044(4) 0.2196(2) 0.0331(13) Uani 1 1 d D .
H4 H 0.330(5) 0.199(6) 0.234(3) 0.06(3) Uiso 1 1 d D .

loop_
_atom_site_aniso_label
_atom_site_aniso_U_11
_atom_site_aniso_U_22
_atom_site_aniso_U_33
_atom_site_aniso_U_23
_atom_site_aniso_U_13
_atom_site_aniso_U_12
C1 0.023(4) 0.039(4) 0.036(4) -0.009(4) -0.001(4) 0.000(4)
C2 0.018(4) 0.029(4) 0.026(4) 0.003(4) -0.007(3) -0.002(3)
C3 0.017(4) 0.024(3) 0.035(4) 0.005(3) -0.001(4) -0.005(3)
C4 0.017(4) 0.024(4) 0.047(5) -0.004(4) 0.004(4) -0.004(3)
C5 0.016(4) 0.025(3) 0.059(5) -0.010(4) 0.002(4) 0.001(3)
C6 0.019(4) 0.018(3) 0.064(6) -0.014(4) -0.002(4) 0.002(3)
C7 0.024(4) 0.023(3) 0.041(5) -0.005(4) 0.010(4) -0.004(3)
C8 0.044(5) 0.040(4) 0.051(6) -0.005(5) 0.014(4) -0.005(5)
C9 0.041(5) 0.047(5) 0.028(5) 0.005(4) 0.002(4) -0.003(4)
C10 0.042(5) 0.030(4) 0.061(6) 0.011(4) -0.022(4) -0.003(4)
Br1 0.1016(9) 0.0668(6) 0.1275(11) 0.0384(7) -0.0779(9) -0.0226(7)
Br2 0.0775(6) 0.0401(4) 0.0412(5) 0.0025(4) -0.0022(5) -0.0052(5)
O1 0.021(3) 0.026(3) 0.034(3) 0.005(2) -0.003(2) -0.001(2)
O2 0.023(3) 0.030(3) 0.033(3) 0.003(2) 0.004(2) -0.007(2)
O3 0.026(3) 0.035(3) 0.105(5) -0.040(3) -0.008(3) 0.008(3)
O4 0.029(4) 0.027(2) 0.044(3) -0.014(2) 0.005(3) -0.009(2)

loop_
_atom_type_symbol
_atom_type_description
_atom_type_scat_dispersion_real
_atom_type_scat_dispersion_imag
_atom_type_scat_source
C C 0.0033 0.0016 'International Tables Vol C Tables 4.2.6.8 and 6.1.1.4'
H H 0.0000 0.0000 'International Tables Vol C Tables 4.2.6.8 and 6.1.1.4'
Br Br -0.2901 2.4595 'International Tables Vol C Tables 4.2.6.8 and 6.1.1.4'
O O 0.0106 0.0060 'International Tables Vol C Tables 4.2.6.8 and 6.1.1.4'

loop_
_geom_angle_atom_site_label_1
_geom_angle_atom_site_label_2
_geom_angle_atom_site_label_3
_geom_angle
O1 C2 C1 110.2(5)
O1 C2 C9 105.1(5)
C1 C2 C9 109.9(6)
O1 C2 C3 110.1(5)
C1 C2 C3 110.7(5)
C9 C2 C3 110.8(6)
O2 C3 C4 106.8(6)
O2 C3 C2 112.3(5)
C4 C3 C2 113.4(5)
C3 C4 C5 113.1(5)
C6 C5 C4 114.7(5)
O3 C6 C5 107.0(5)
O3 C6 C10 109.0(6)
C5 C6 C10 113.6(7)
O3 C6 C7 109.2(7)
C5 C6 C7 111.7(6)
C10 C6 C7 106.3(6)
O4 C7 C8 109.1(6)
O4 C7 C6 108.6(5)
C8 C7 C6 112.0(6)
C7 C8 Br2 110.0(5)
C6 C10 Br1 112.8(5)

loop_
_geom_bond_atom_site_label_1
_geom_bond_atom_site_label_2
_geom_bond_distance
C1 C2 1.520(9)
C2 O1 1.442(8)
C2 C9 1.522(9)
C2 C3 1.539(9)
C3 O2 1.429(7)
C3 C4 1.523(8)
C4 C5 1.531(8)
C5 C6 1.525(9)
C6 O3 1.425(8)
C6 C10 1.529(11)
C6 C7 1.545(10)
C7 O4 1.421(8)
C7 C8 1.511(10)
C8 Br2 1.957(8)
C10 Br1 1.949(7)
